data_4126562
loop_
_publ_author_name
'Hosokawa, Tomoka'
'Takahashi, Yusuke'
'Matsushima, Tomoya'
'Watanabe, Soichiro'
'Kikkawa, Shoko'
'Azumaya, Isao'
'Tsurusaki, Akihiro'
'Kamikawa, Ken'

_publ_section_title
;
 Synthesis, Structures, and Properties of Hexapole Helicenes: Assembling
 Six [5]Helicene Substructures into Highly Twisted Aromatic Systems.
;
_journal_name_full 'Journal of the American Chemical Society'
_journal_paper_doi 10.1021/jacs.7b07113
_journal_year 2017
_chemical_formula_moiety 'C94.33 H48 Cl2'
_chemical_formula_sum 'C94.33 H48 Cl2'
_chemical_formula_weight 1252.28
_space_group_crystal_system trigonal
_space_group_IT_number 148
_space_group_name_Hall '-R 3'
_space_group_name_H-M_alt 'R -3 :H'
_symmetry_space_group_name_Hall '-R 3'
_symmetry_space_group_name_H-M 'R -3 :H'
_atom_sites_solution_hydrogens geom
_atom_sites_solution_primary direct
_atom_sites_solution_secondary difmap
_audit_creation_date 2017-06-09
_audit_creation_method 'by CrystalStructure 4.2.2'
_cell_angle_alpha 90.0000
_cell_angle_beta 90.0000
_cell_angle_gamma 120.0000
_cell_formula_units_Z 18
_cell_length_a 30.50240(10)
_cell_length_b 30.50240(10)
_cell_length_c 35.1637(2)
_cell_measurement_reflns_used 73377
_cell_measurement_temperature 93
_cell_measurement_theta_max 71.33
_cell_measurement_theta_min 2.22
_cell_volume 28333.0(2)
_computing_cell_refinement 'CrysAlisPro 1.171.38.43 (Rigaku OD, 2015)'
_computing_data_collection 'CrysAlisPro 1.171.38.43 (Rigaku OD, 2015)'
_computing_data_reduction 'CrysAlisPro 1.171.38.43 (Rigaku OD, 2015)'
_computing_molecular_graphics 'CrystalStructure 4.2.2'
_computing_publication_material 'CrystalStructure 4.2.2 (Rigaku, 2016)'
_computing_structure_refinement 'SHELXL Version 2014/7 (Sheldrick, 2008)'
_computing_structure_solution 'SHELXT Version 2014/5 (Sheldrick, 2014)'
_diffrn_ambient_temperature 93
_diffrn_detector_area_resol_mean 5.811
_diffrn_measured_fraction_theta_full 0.998
_diffrn_measured_fraction_theta_max 0.998
_diffrn_measurement_device_type 'Rigaku XtaLAB P200'
_diffrn_measurement_method \w
_diffrn_radiation_type 'Cu K\a'
_diffrn_radiation_wavelength 1.54184
_diffrn_reflns_av_R_equivalents 0.0204
_diffrn_reflns_Laue_measured_fraction_full 0.998
_diffrn_reflns_Laue_measured_fraction_max 0.998
_diffrn_reflns_limit_h_max 36
_diffrn_reflns_limit_h_min -36
_diffrn_reflns_limit_k_max 36
_diffrn_reflns_limit_k_min -36
_diffrn_reflns_limit_l_max 42
_diffrn_reflns_limit_l_min -42
_diffrn_reflns_number 120942
_diffrn_reflns_point_group_measured_fraction_full 0.998
_diffrn_reflns_point_group_measured_fraction_max 0.998
_diffrn_reflns_theta_full 67.687
_diffrn_reflns_theta_max 68.242
_diffrn_reflns_theta_min 5.023
_diffrn_standards_number 0
_exptl_absorpt_coefficient_mu 1.334
_exptl_absorpt_correction_T_max 0.707
_exptl_absorpt_correction_T_min 0.512
_exptl_absorpt_correction_type multi-scan
_exptl_absorpt_process_details
;
CrysAlisPro 1.171.38.43 (Rigaku Oxford Diffraction, 2015)
Empirical absorption correction using spherical harmonics,
 implemented in SCALE3 ABSPACK scaling algorithm.
;
_exptl_crystal_colour orange
_exptl_crystal_density_diffrn 1.321
_exptl_crystal_density_method 'not measured'
_exptl_crystal_description block
_exptl_crystal_F_000 11663.64
_exptl_crystal_size_max 0.500
_exptl_crystal_size_mid 0.400
_exptl_crystal_size_min 0.260
_refine_diff_density_max 1.69
_refine_diff_density_min -0.65
_refine_ls_extinction_method none
_refine_ls_goodness_of_fit_ref 1.028
_refine_ls_hydrogen_treatment mixed
_refine_ls_number_parameters 1057
_refine_ls_number_reflns 11513
_refine_ls_number_restraints 147
_refine_ls_R_factor_all 0.0925
_refine_ls_R_factor_gt 0.0919
_refine_ls_shift/su_max 0.005
_refine_ls_structure_factor_coef Fsqd
_refine_ls_weighting_details 'w = 1/[\s^2^(Fo^2^)+(0.1674P)^2^+107.1730P] where P=(Fo^2^+2Fc^2^)/3'
_refine_ls_weighting_scheme calc
_refine_ls_wR_factor_gt 0.2636
_refine_ls_wR_factor_ref 0.2641
_reflns_Friedel_coverage 0.000
_reflns_number_gt 11273
_reflns_number_total 11513
_reflns_threshold_expression F^2^>2.0\s(F^2^)
_cod_data_source_file ja7b07113_si_002.cif
_cod_data_source_block HH-2
_cod_database_code 4126562

loop_
_space_group_symop_operation_xyz
'x, y, z'
'-y, x-y, z'
'-x+y, -x, z'
'x+2/3, y+1/3, z+1/3'
'-y+2/3, x-y+1/3, z+1/3'
'-x+y+2/3, -x+1/3, z+1/3'
'x+1/3, y+2/3, z+2/3'
'-y+1/3, x-y+2/3, z+2/3'
'-x+y+1/3, -x+2/3, z+2/3'
'-x, -y, -z'
'y, -x+y, -z'
'x-y, x, -z'
'-x+2/3, -y+1/3, -z+1/3'
'y+2/3, -x+y+1/3, -z+1/3'
'x-y+2/3, x+1/3, -z+1/3'
'-x+1/3, -y+2/3, -z+2/3'
'y+1/3, -x+y+2/3, -z+2/3'
'x-y+1/3, x+2/3, -z+2/3'

loop_
_atom_site_label
_atom_site_type_symbol
_atom_site_fract_x
_atom_site_fract_y
_atom_site_fract_z
_atom_site_U_iso_or_equiv
_atom_site_adp_type
_atom_site_occupancy
_atom_site_site_symmetry_order
_atom_site_calc_flag
_atom_site_refinement_flags_posn
_atom_site_refinement_flags_adp
_atom_site_refinement_flags_occupancy
_atom_site_disorder_assembly
_atom_site_disorder_group
C1 C 0.13465(10) 0.39473(10) 0.02786(7) 0.0305(5) Uani 1 1 d . . . . .
C2 C 0.13114(10) 0.37487(10) 0.06418(7) 0.0291(5) Uani 1 1 d . . . . .
C3 C 0.17682(9) 0.38678(9) 0.08436(7) 0.0289(5) Uani 1 1 d . . . . .
C4 C 0.22286(9) 0.40772(9) 0.06393(7) 0.0291(5) Uani 1 1 d . . . . .
C5 C 0.22597(10) 0.42778(10) 0.02657(8) 0.0307(5) Uani 1 1 d . . . . .
C6 C 0.18115(10) 0.41518(10) 0.00713(8) 0.0313(6) Uani 1 1 d . . . . .
C7 C 0.09215(10) 0.40060(10) 0.01517(7) 0.0306(5) Uani 1 1 d . . . . .
C8 C 0.10058(11) 0.43996(10) -0.01098(8) 0.0338(6) Uani 1 1 d . . . . .
H8 H 0.1336(13) 0.4603(13) -0.0224(10) 0.041 Uiso 1 1 d . U . . .
C9 C 0.06421(11) 0.45107(10) -0.01904(8) 0.0338(6) Uani 1 1 d . . . . .
H9 H 0.0695(13) 0.4754(13) -0.0360(10) 0.041 Uiso 1 1 d . U . . .
C10 C 0.01716(10) 0.42700(10) 0.00022(8) 0.0327(6) Uani 1 1 d . . . . .
C11 C -0.01981(11) 0.44090(11) -0.00644(9) 0.0371(6) Uani 1 1 d . . . . .
H11 H -0.0140(13) 0.4634(14) -0.0242(10) 0.044 Uiso 1 1 d . U . . .
C12 C -0.06237(11) 0.42218(11) 0.01484(10) 0.0420(7) Uani 1 1 d . . . . .
H12 H -0.0857(14) 0.4320(14) 0.0056(10) 0.050 Uiso 1 1 d . U . . .
C13 C -0.06947(12) 0.38887(12) 0.04506(10) 0.0418(7) Uani 1 1 d . . . . .
H13 H -0.1018(15) 0.3751(14) 0.0579(11) 0.050 Uiso 1 1 d . U . . .
C14 C -0.03542(11) 0.37257(11) 0.05111(8) 0.0361(6) Uani 1 1 d . . . . .
H14 H -0.0407(13) 0.3506(14) 0.0708(10) 0.043 Uiso 1 1 d . U . . .
C15 C 0.00793(10) 0.38927(10) 0.02817(7) 0.0308(5) Uani 1 1 d . . . . .
C16 C 0.04491(10) 0.37318(10) 0.03306(7) 0.0297(5) Uani 1 1 d . . . . .
C17 C 0.03758(10) 0.33153(10) 0.05763(7) 0.0300(5) Uani 1 1 d . . . . .
C18 C -0.01004(10) 0.28418(10) 0.06095(8) 0.0318(6) Uani 1 1 d . . . . .
C19 C -0.05125(11) 0.27040(11) 0.03585(9) 0.0366(6) Uani 1 1 d . . . . .
H19 H -0.0480(13) 0.2946(14) 0.0177(10) 0.044 Uiso 1 1 d . U . . .
C20 C -0.09537(11) 0.22529(12) 0.03937(10) 0.0422(7) Uani 1 1 d . . . . .
H20 H -0.1202(15) 0.2168(14) 0.0222(11) 0.051 Uiso 1 1 d . U . . .
C21 C -0.10094(12) 0.19120(12) 0.06845(11) 0.0468(7) Uani 1 1 d . . . . .
H21 H -0.1317(16) 0.1613(16) 0.0691(11) 0.056 Uiso 1 1 d . U . . .
C22 C -0.06130(11) 0.20187(12) 0.09195(9) 0.0417(7) Uani 1 1 d . . . . .
H22 H -0.0629(14) 0.1774(14) 0.1128(11) 0.050 Uiso 1 1 d . U . . .
C23 C -0.01479(10) 0.24773(11) 0.08810(8) 0.0347(6) Uani 1 1 d . . . . .
C24 C 0.02857(11) 0.25642(11) 0.10936(8) 0.0369(6) Uani 1 1 d . . . . .
H24 H 0.0256(13) 0.2280(13) 0.1274(10) 0.044 Uiso 1 1 d . U . . .
C25 C 0.07443(10) 0.29780(10) 0.10255(8) 0.0336(6) Uani 1 1 d . . . . .
H25 H 0.1054(13) 0.3005(13) 0.1154(10) 0.040 Uiso 1 1 d . U . . .
C26 C 0.08036(10) 0.33617(10) 0.07652(7) 0.0304(5) Uani 1 1 d . . . . .
C27 C 0.18071(10) 0.38638(10) 0.12566(8) 0.0300(5) Uani 1 1 d . . . . .
C28 C 0.14383(10) 0.38926(11) 0.14902(8) 0.0336(6) Uani 1 1 d . . . . .
H28 H 0.1139(13) 0.3855(13) 0.1374(10) 0.040 Uiso 1 1 d . U . . .
C29 C 0.15049(11) 0.39767(11) 0.18679(8) 0.0367(6) Uani 1 1 d . . . . .
H29 H 0.1221(14) 0.3966(13) 0.2010(10) 0.044 Uiso 1 1 d . U . . .
C30 C 0.19659(11) 0.40801(11) 0.20452(8) 0.0348(6) Uani 1 1 d . . . . .
C31 C 0.20584(12) 0.42193(13) 0.24339(8) 0.0428(7) Uani 1 1 d . . . . .
H31 H 0.1745(14) 0.4184(14) 0.2576(11) 0.051 Uiso 1 1 d . U . . .
C32 C 0.25178(13) 0.43672(14) 0.25914(9) 0.0470(8) Uani 1 1 d . . . . .
H32 H 0.2595(15) 0.4463(15) 0.2849(12) 0.056 Uiso 1 1 d . U . . .
C33 C 0.29201(13) 0.44085(14) 0.23630(9) 0.0460(7) Uani 1 1 d . . . . .
H33 H 0.3272(15) 0.4582(15) 0.2479(11) 0.055 Uiso 1 1 d . U . . .
C34 C 0.28341(11) 0.42671(12) 0.19903(8) 0.0383(6) Uani 1 1 d . . . . .
H34 H 0.3115(14) 0.4295(13) 0.1839(10) 0.046 Uiso 1 1 d . U . . .
C35 C 0.23484(10) 0.40729(11) 0.18212(8) 0.0330(6) Uani 1 1 d . . . . .
C36 C 0.22492(10) 0.39208(10) 0.14275(7) 0.0302(5) Uani 1 1 d . . . . .
C37 C 0.26008(9) 0.38560(10) 0.11855(7) 0.0293(5) Uani 1 1 d . . . . .
C38 C 0.28885(9) 0.36230(10) 0.13089(7) 0.0299(5) Uani 1 1 d . . . . .
C39 C 0.28073(11) 0.33628(11) 0.16576(8) 0.0375(6) Uani 1 1 d . . . . .
H39 H 0.2566(14) 0.3329(13) 0.1815(10) 0.045 Uiso 1 1 d . U . . .
C40 C 0.30918(12) 0.31454(13) 0.17593(9) 0.0422(7) Uani 1 1 d . . . . .
H40 H 0.3028(14) 0.2964(14) 0.1994(11) 0.051 Uiso 1 1 d . U . . .
C41 C 0.34648(12) 0.31674(12) 0.15175(9) 0.0420(7) Uani 1 1 d . . . . .
H41 H 0.3660(14) 0.3018(14) 0.1602(11) 0.050 Uiso 1 1 d . U . . .
C42 C 0.35335(11) 0.33882(11) 0.11694(9) 0.0380(6) Uani 1 1 d . . . . .
H42 H 0.3737(14) 0.3352(13) 0.1001(10) 0.046 Uiso 1 1 d . U . . .
C43 C 0.32459(10) 0.36109(10) 0.10549(8) 0.0313(6) Uani 1 1 d . . . . .
C44 C 0.32925(10) 0.38036(10) 0.06807(8) 0.0336(6) Uani 1 1 d . . . . .
H44 H 0.3533(13) 0.3790(13) 0.0510(10) 0.040 Uiso 1 1 d . U . . .
C45 C 0.29866(10) 0.39734(10) 0.05554(8) 0.0319(6) Uani 1 1 d . . . . .
H45 H 0.2994(13) 0.4051(13) 0.0306(10) 0.038 Uiso 1 1 d . U . . .
C46 C 0.26231(9) 0.39965(9) 0.08025(7) 0.0285(5) Uani 1 1 d . . . . .
C47 C 0.27275(10) 0.46716(10) 0.00915(8) 0.0325(6) Uani 1 1 d . . . . .
C48 C 0.31503(11) 0.49936(11) 0.03283(9) 0.0370(6) Uani 1 1 d . . . . .
H48 H 0.3124(13) 0.4892(13) 0.0598(10) 0.044 Uiso 1 1 d . U . . .
C49 C 0.35594(11) 0.54097(12) 0.01858(9) 0.0419(7) Uani 1 1 d . . . . .
H49 H 0.3808(15) 0.5627(15) 0.0361(11) 0.050 Uiso 1 1 d . U . . .
C50 C 0.35622(12) 0.55662(11) -0.01939(9) 0.0427(7) Uani 1 1 d . . . . .
C51 C 0.39695(14) 0.60276(13) -0.03347(11) 0.0527(8) Uani 1 1 d . . . . .
H51 H 0.4250(17) 0.6242(16) -0.0150(12) 0.063 Uiso 1 1 d . U . . .
C52 C 0.39413(15) 0.62067(14) -0.06803(12) 0.0584(9) Uani 1 1 d . . . . .
H52 H 0.4210(17) 0.6545(18) -0.0766(13) 0.070 Uiso 1 1 d . U . . .
C53 C 0.35046(15) 0.59439(14) -0.09037(11) 0.0527(8) Uani 1 1 d . . . . .
H53 H 0.3480(16) 0.6093(16) -0.1106(13) 0.063 Uiso 1 1 d . U . . .
C54 C 0.31139(13) 0.54881(12) -0.07845(9) 0.0443(7) Uani 1 1 d . . . . .
H54 H 0.2797(15) 0.5353(14) -0.0944(11) 0.053 Uiso 1 1 d . U . . .
C55 C 0.31411(11) 0.52720(11) -0.04321(8) 0.0379(6) Uani 1 1 d . . . . .
C56 C 0.27332(10) 0.47905(11) -0.02946(8) 0.0343(6) Uani 1 1 d . . . . .
C57 C 0.23077(11) 0.44371(11) -0.05266(8) 0.0343(6) Uani 1 1 d . . . . .
C58 C 0.23433(11) 0.43240(11) -0.09241(8) 0.0366(6) Uani 1 1 d . . . . .
C59 C 0.28115(13) 0.44860(12) -0.11122(9) 0.0425(7) Uani 1 1 d . . . . .
H59 H 0.3137(15) 0.4701(14) -0.0994(11) 0.051 Uiso 1 1 d . U . . .
C60 C 0.28239(14) 0.43735(14) -0.14908(10) 0.0490(8) Uani 1 1 d . . . . .
H60 H 0.3143(16) 0.4510(15) -0.1603(12) 0.059 Uiso 1 1 d . U . . .
C61 C 0.23802(14) 0.41011(14) -0.16989(10) 0.0513(8) Uani 1 1 d . . . . .
H61 H 0.2395(15) 0.4055(15) -0.1965(13) 0.062 Uiso 1 1 d . U . . .
C62 C 0.19199(13) 0.39165(13) -0.15210(9) 0.0467(7) Uani 1 1 d . . . . .
H62 H 0.1566(15) 0.3691(15) -0.1652(11) 0.056 Uiso 1 1 d . U . . .
C63 C 0.18929(12) 0.40061(11) -0.11298(8) 0.0392(6) Uani 1 1 d . . . . .
C64 C 0.14223(12) 0.37649(12) -0.09392(9) 0.0393(6) Uani 1 1 d . . . . .
H64 H 0.1100(14) 0.3522(14) -0.1080(10) 0.047 Uiso 1 1 d . U . . .
C65 C 0.13989(11) 0.38272(11) -0.05594(8) 0.0365(6) Uani 1 1 d . . . . .
H65 H 0.1052(14) 0.3606(13) -0.0428(10) 0.044 Uiso 1 1 d . U . . .
C66 C 0.18382(10) 0.41636(10) -0.03442(8) 0.0331(6) Uani 1 1 d . . . . .
C67 C 0.62379(11) 0.33973(11) 0.46776(8) 0.0364(6) Uani 1 1 d . . . . .
C68 C 0.61710(11) 0.29098(11) 0.47106(8) 0.0371(6) Uani 1 1 d . . . . .
C69 C 0.57967(11) 0.34333(11) 0.45587(9) 0.0389(6) Uani 1 1 d . . . . .
C70 C 0.58613(12) 0.38601(12) 0.43524(10) 0.0447(7) Uani 1 1 d . . . . .
H70 H 0.6192 0.4143 0.4324 0.054 Uiso 1 1 calc R U . . .
C71 C 0.54653(13) 0.38755(13) 0.41943(10) 0.0493(8) Uani 1 1 d . . . . .
H71 H 0.5506(15) 0.4227(15) 0.4091(11) 0.059 Uiso 1 1 d . U . . .
C72 C 0.49723(13) 0.34409(14) 0.41971(10) 0.0500(8) Uani 1 1 d . . . . .
C73 C 0.45668(15) 0.34355(17) 0.39927(13) 0.0628(10) Uani 1 1 d . . . . .
H73 H 0.4576(17) 0.3726(18) 0.3844(13) 0.075 Uiso 1 1 d . U . . .
C74 C 0.41173(15) 0.29948(18) 0.39544(13) 0.0676(11) Uani 1 1 d . . . . .
H74 H 0.3798(18) 0.3004(18) 0.3799(14) 0.081 Uiso 1 1 d . U . . .
C75 C 0.40527(14) 0.25418(17) 0.41017(12) 0.0634(10) Uani 1 1 d . . . . .
H75 H 0.3746 0.2234 0.4058 0.076 Uiso 1 1 calc R U . . .
C76 C 0.44346(13) 0.25425(14) 0.43102(11) 0.0542(8) Uani 1 1 d . . . . .
H76 H 0.4387 0.2232 0.4411 0.065 Uiso 1 1 calc R U . . .
C77 C 0.49006(12) 0.29979(13) 0.43792(10) 0.0453(7) Uani 1 1 d . . . . .
C78 C 0.53086(11) 0.30076(11) 0.45946(9) 0.0404(7) Uani 1 1 d . . . . .
C79 C 0.52548(11) 0.25893(11) 0.48271(9) 0.0389(6) Uani 1 1 d . . . . .
C80 C 0.48146(10) 0.22911(11) 0.50568(8) 0.0376(6) Uani 1 1 d . . . . .
C81 C 0.44244(13) 0.23872(14) 0.51331(11) 0.0502(8) Uani 1 1 d . . . . .
H81 H 0.4451(15) 0.2702(16) 0.5018(12) 0.060 Uiso 1 1 d . U . . .
C82 C 0.40140(13) 0.20749(16) 0.53587(11) 0.0554(9) Uani 1 1 d . . . . .
H82 H 0.3721(16) 0.2158(16) 0.5362(12) 0.066 Uiso 1 1 d . U . . .
C83 C 0.39701(13) 0.16501(14) 0.55200(11) 0.0534(8) Uani 1 1 d . . . . .
H83 H 0.3667(16) 0.1443(16) 0.5687(12) 0.064 Uiso 1 1 d . U . . .
C84 C 0.43737(13) 0.15458(12) 0.54808(9) 0.0482(8) Uani 1 1 d . . . . .
H84 H 0.4358 0.1263 0.5606 0.058 Uiso 1 1 calc R U . . .
C85 C 0.47887(11) 0.18594(11) 0.52585(9) 0.0408(7) Uani 1 1 d . . . . .
C86 C 0.52041(12) 0.17725(11) 0.52411(9) 0.0425(7) Uani 1 1 d . . . . .
H86 H 0.5174(14) 0.1455(14) 0.5378(11) 0.051 Uiso 1 1 d . U . . .
C87 C 0.56334(11) 0.20937(11) 0.50529(9) 0.0394(6) Uani 1 1 d . . . . .
H87 H 0.5941(14) 0.2054(14) 0.5038(10) 0.047 Uiso 1 1 d . U . . .
C88 C 0.56735(11) 0.25145(11) 0.48446(9) 0.0377(6) Uani 1 1 d . . . . .
C89 C 0.3333 0.6667 0.0105(9) 0.276(9) Uani 1 3 d DS TU P . .
C90 C 0.3767(8) 0.6765(11) 0.0422(6) 0.352(7) Uani 1 1 d D U . . .
C92 C 0.4541(8) 0.7036(9) 0.0954(7) 0.322(6) Uani 1 1 d D U . . .
C93 C 0.4701(8) 0.7209(9) 0.1375(7) 0.305(6) Uani 1 1 d D U . . .
C91 C 0.4302(9) 0.6842(10) 0.0536(7) 0.361(7) Uani 1 1 d D U . . .
C94 C 0.4553(9) 0.7640(9) 0.1386(7) 0.345(8) Uani 1 1 d D U . . .
C95 C 0.8850(9) 1.0784(10) -0.0129(5) 0.192(12) Uani 0.400(3) 1 d D U P A 1
Cl1 Cl 0.8346(4) 1.0876(4) -0.0133(2) 0.229(4) Uani 0.400(3) 1 d D U P A 1
Cl2 Cl 0.8639(6) 1.0298(5) -0.0454(4) 0.280(7) Uani 0.400(3) 1 d D U P A 1
C96 C 0.9134(17) 1.0460(10) -0.006(4) 0.37(2) Uani 0.283(3) 1 d D U P B 2
Cl3 Cl 0.9291(4) 1.1104(3) -0.00319(16) 0.136(3) Uani 0.283(3) 1 d D U P B 2
Cl4 Cl 0.9779(17) 1.0628(14) -0.0122(12) 0.452(16) Uani 0.283(3) 1 d D U P B 2
C97 C 1.0416(11) 1.1495(10) 0.0131(6) 0.183(14) Uani 0.316(3) 1 d D U P C 3
Cl5 Cl 1.0368(3) 1.0985(4) 0.04071(15) 0.160(4) Uani 0.316(3) 1 d D U P C 3
Cl6 Cl 0.9934(9) 1.1620(7) 0.0265(5) 0.288(10) Uani 0.316(3) 1 d D . P C 3

loop_
_atom_site_aniso_label
_atom_site_aniso_U_11
_atom_site_aniso_U_22
_atom_site_aniso_U_33
_atom_site_aniso_U_23
_atom_site_aniso_U_13
_atom_site_aniso_U_12
C1 0.0281(13) 0.0292(12) 0.0341(13) -0.0001(10) -0.0013(10) 0.0143(10)
C2 0.0279(12) 0.0296(12) 0.0332(13) 0.0007(10) 0.0007(10) 0.0170(10)
C3 0.0267(12) 0.0284(12) 0.0334(13) 0.0010(10) 0.0007(10) 0.0151(10)
C4 0.0262(12) 0.0282(12) 0.0324(13) -0.0007(10) -0.0007(10) 0.0132(10)
C5 0.0288(13) 0.0322(13) 0.0329(13) 0.0008(10) 0.0008(10) 0.0166(11)
C6 0.0303(13) 0.0321(13) 0.0336(13) 0.0015(10) -0.0002(10) 0.0171(11)
C7 0.0316(13) 0.0311(13) 0.0317(13) -0.0004(10) -0.0036(10) 0.0176(11)
C8 0.0350(14) 0.0321(13) 0.0341(13) 0.0012(11) 0.0008(11) 0.0167(12)
C9 0.0394(15) 0.0290(13) 0.0351(14) 0.0020(11) -0.0026(11) 0.0188(12)
C10 0.0367(14) 0.0298(13) 0.0333(13) -0.0043(10) -0.0064(11) 0.0180(11)
C11 0.0397(15) 0.0310(14) 0.0432(16) -0.0007(12) -0.0072(12) 0.0198(12)
C12 0.0370(15) 0.0358(15) 0.0596(19) -0.0046(13) -0.0083(13) 0.0230(13)
C13 0.0344(15) 0.0398(15) 0.0544(18) 0.0016(13) 0.0029(13) 0.0209(13)
C14 0.0353(14) 0.0381(14) 0.0389(15) 0.0029(12) 0.0012(11) 0.0212(12)
C15 0.0314(13) 0.0299(13) 0.0325(13) -0.0021(10) -0.0053(10) 0.0163(11)
C16 0.0297(13) 0.0314(13) 0.0294(12) -0.0016(10) -0.0037(10) 0.0164(11)
C17 0.0285(12) 0.0335(13) 0.0308(12) 0.0006(10) 0.0004(10) 0.0176(11)
C18 0.0292(13) 0.0335(13) 0.0362(13) 0.0009(11) 0.0014(10) 0.0184(11)
C19 0.0328(14) 0.0355(14) 0.0418(15) 0.0012(12) -0.0016(11) 0.0173(12)
C20 0.0314(14) 0.0406(16) 0.0543(18) -0.0012(13) -0.0059(13) 0.0177(13)
C21 0.0288(14) 0.0369(16) 0.069(2) 0.0073(14) 0.0049(14) 0.0124(13)
C22 0.0345(15) 0.0388(15) 0.0509(17) 0.0106(13) 0.0067(12) 0.0175(13)
C23 0.0330(14) 0.0357(14) 0.0378(14) 0.0047(11) 0.0046(11) 0.0190(12)
C24 0.0353(14) 0.0379(15) 0.0400(15) 0.0083(12) 0.0011(11) 0.0202(12)
C25 0.0325(13) 0.0354(14) 0.0363(14) 0.0038(11) -0.0007(11) 0.0196(12)
C26 0.0285(13) 0.0319(13) 0.0331(13) 0.0008(10) -0.0002(10) 0.0167(11)
C27 0.0262(12) 0.0291(12) 0.0352(14) 0.0029(10) 0.0022(10) 0.0142(10)
C28 0.0282(13) 0.0373(14) 0.0399(14) 0.0008(11) 0.0012(11) 0.0197(11)
C29 0.0311(14) 0.0435(15) 0.0399(15) 0.0023(12) 0.0049(11) 0.0220(12)
C30 0.0357(14) 0.0414(15) 0.0332(14) 0.0046(11) 0.0046(11) 0.0238(12)
C31 0.0474(17) 0.0590(19) 0.0335(14) 0.0016(13) 0.0054(12) 0.0351(15)
C32 0.0568(19) 0.069(2) 0.0315(15) -0.0037(14) -0.0015(13) 0.0436(18)
C33 0.0463(17) 0.065(2) 0.0385(16) -0.0069(14) -0.0069(13) 0.0369(16)
C34 0.0356(15) 0.0492(17) 0.0359(14) -0.0035(12) -0.0014(12) 0.0256(13)
C35 0.0324(13) 0.0398(14) 0.0326(13) 0.0015(11) 0.0019(11) 0.0224(12)
C36 0.0277(12) 0.0338(13) 0.0321(13) 0.0031(10) 0.0034(10) 0.0175(11)
C37 0.0241(12) 0.0312(13) 0.0323(13) -0.0002(10) 0.0008(10) 0.0136(10)
C38 0.0245(12) 0.0310(13) 0.0336(13) -0.0031(10) -0.0018(10) 0.0135(10)
C39 0.0374(15) 0.0438(16) 0.0375(14) 0.0035(12) 0.0048(12) 0.0251(13)
C40 0.0485(17) 0.0508(17) 0.0372(15) 0.0038(13) -0.0004(13) 0.0323(15)
C41 0.0469(17) 0.0503(17) 0.0432(16) -0.0057(13) -0.0081(13) 0.0351(15)
C42 0.0323(14) 0.0462(16) 0.0418(15) -0.0069(12) -0.0009(12) 0.0244(13)
C43 0.0257(12) 0.0308(13) 0.0362(13) -0.0032(10) -0.0017(10) 0.0131(10)
C44 0.0266(12) 0.0365(14) 0.0372(14) -0.0019(11) 0.0037(11) 0.0154(11)
C45 0.0299(13) 0.0323(13) 0.0316(13) 0.0013(10) 0.0042(10) 0.0141(11)
C46 0.0241(12) 0.0291(12) 0.0320(13) 0.0004(10) 0.0011(10) 0.0131(10)
C47 0.0296(13) 0.0337(13) 0.0361(14) 0.0046(11) 0.0026(10) 0.0172(11)
C48 0.0331(14) 0.0357(14) 0.0411(16) 0.0023(12) 0.0008(11) 0.0164(12)
C49 0.0333(15) 0.0382(15) 0.0500(17) 0.0020(13) -0.0004(13) 0.0149(13)
C50 0.0383(15) 0.0372(15) 0.0524(18) 0.0065(13) 0.0092(13) 0.0188(13)
C51 0.0442(18) 0.0428(18) 0.063(2) 0.0069(15) 0.0115(16) 0.0153(15)
C52 0.057(2) 0.0432(18) 0.067(2) 0.0160(17) 0.0222(18) 0.0193(17)
C53 0.063(2) 0.0497(19) 0.0500(19) 0.0160(15) 0.0157(16) 0.0316(17)
C54 0.0490(18) 0.0447(17) 0.0455(17) 0.0083(13) 0.0099(14) 0.0282(15)
C55 0.0367(14) 0.0399(15) 0.0416(15) 0.0082(12) 0.0092(12) 0.0226(13)
C56 0.0329(14) 0.0374(14) 0.0376(14) 0.0043(11) 0.0032(11) 0.0215(12)
C57 0.0375(14) 0.0384(14) 0.0341(14) 0.0048(11) 0.0000(11) 0.0241(12)
C58 0.0419(15) 0.0405(15) 0.0342(14) 0.0045(11) 0.0027(11) 0.0257(13)
C59 0.0445(17) 0.0480(17) 0.0415(16) 0.0024(13) 0.0034(13) 0.0279(15)
C60 0.0523(19) 0.0543(19) 0.0453(17) 0.0025(14) 0.0112(15) 0.0303(16)
C61 0.063(2) 0.0520(19) 0.0389(17) -0.0024(14) 0.0053(15) 0.0292(17)
C62 0.0537(19) 0.0510(18) 0.0396(16) -0.0045(13) -0.0028(14) 0.0293(16)
C63 0.0486(16) 0.0431(16) 0.0370(15) -0.0003(12) -0.0023(12) 0.0312(14)
C64 0.0415(16) 0.0424(16) 0.0405(15) -0.0038(12) -0.0076(12) 0.0257(13)
C65 0.0369(15) 0.0393(15) 0.0387(15) -0.0012(12) -0.0029(12) 0.0232(13)
C66 0.0348(14) 0.0370(14) 0.0345(14) 0.0032(11) 0.0003(11) 0.0233(12)
C67 0.0347(14) 0.0331(14) 0.0425(15) -0.0005(11) -0.0006(11) 0.0179(12)
C68 0.0348(15) 0.0332(14) 0.0427(15) -0.0014(11) -0.0017(11) 0.0165(12)
C69 0.0365(15) 0.0353(14) 0.0460(16) -0.0020(12) -0.0014(12) 0.0187(12)
C70 0.0404(16) 0.0380(15) 0.0531(18) 0.0011(13) -0.0016(13) 0.0177(13)
C71 0.0481(18) 0.0462(18) 0.058(2) 0.0043(15) -0.0032(15) 0.0266(15)
C72 0.0461(18) 0.0548(19) 0.0542(19) 0.0002(15) -0.0036(14) 0.0289(16)
C73 0.051(2) 0.073(3) 0.071(2) 0.003(2) -0.0080(18) 0.036(2)
C74 0.047(2) 0.087(3) 0.073(3) 0.008(2) -0.0051(18) 0.036(2)
C75 0.0383(18) 0.072(2) 0.072(2) 0.0078(19) -0.0075(16) 0.0213(17)
C76 0.0392(17) 0.055(2) 0.061(2) 0.0021(16) -0.0046(15) 0.0181(15)
C77 0.0365(15) 0.0477(17) 0.0532(18) 0.0012(14) -0.0002(13) 0.0221(14)
C78 0.0350(15) 0.0371(15) 0.0489(17) -0.0022(12) -0.0016(12) 0.0178(12)
C79 0.0336(14) 0.0331(14) 0.0477(16) -0.0057(12) -0.0053(12) 0.0150(12)
C80 0.0290(13) 0.0320(14) 0.0429(15) -0.0083(11) -0.0016(11) 0.0087(11)
C81 0.0416(17) 0.0471(18) 0.062(2) 0.0091(15) 0.0004(15) 0.0220(15)
C82 0.0376(17) 0.072(2) 0.062(2) 0.0039(18) 0.0016(15) 0.0310(17)
C83 0.0349(16) 0.053(2) 0.057(2) 0.0029(16) 0.0087(14) 0.0103(14)
C84 0.0558(19) 0.0326(15) 0.0448(17) 0.0026(12) -0.0046(14) 0.0136(14)
C85 0.0360(15) 0.0359(15) 0.0467(16) -0.0066(12) -0.0050(12) 0.0151(12)
C86 0.0424(16) 0.0331(14) 0.0512(17) -0.0015(13) -0.0035(13) 0.0182(13)
C87 0.0368(15) 0.0334(14) 0.0493(17) -0.0030(12) -0.0028(12) 0.0185(12)
C88 0.0346(14) 0.0320(14) 0.0447(16) -0.0043(12) -0.0018(12) 0.0152(12)
C89 0.262(10) 0.262(10) 0.303(15) 0.000 0.000 0.131(5)
C90 0.344(10) 0.337(9) 0.363(10) 0.002(7) -0.017(7) 0.161(7)
C92 0.323(8) 0.311(8) 0.348(9) 0.014(7) -0.029(7) 0.170(6)
C93 0.296(9) 0.307(9) 0.354(9) -0.008(7) -0.020(7) 0.183(7)
C91 0.358(10) 0.332(9) 0.367(10) 0.008(8) -0.023(8) 0.152(8)
C94 0.317(15) 0.343(15) 0.415(18) -0.006(14) -0.064(14) 0.196(12)
C95 0.25(3) 0.22(3) 0.057(10) 0.064(14) 0.015(15) 0.08(2)
Cl1 0.217(9) 0.255(9) 0.148(6) 0.050(6) -0.031(6) 0.067(7)
Cl2 0.281(15) 0.197(9) 0.259(13) 0.062(8) -0.053(10) 0.042(9)
C96 0.37(4) 0.35(4) 0.45(5) 0.06(4) 0.03(4) 0.23(3)
Cl3 0.198(8) 0.095(4) 0.064(3) 0.022(3) 0.010(4) 0.035(4)
Cl4 0.41(3) 0.42(3) 0.54(4) 0.04(3) 0.07(3) 0.22(3)
C97 0.21(3) 0.28(3) 0.091(16) -0.10(2) -0.056(18) 0.14(3)
Cl5 0.136(5) 0.313(11) 0.065(3) 0.029(4) 0.007(3) 0.139(6)
Cl6 0.41(3) 0.297(18) 0.253(16) 0.109(15) 0.185(18) 0.25(2)

loop_
_atom_type_symbol
_atom_type_description
_atom_type_scat_dispersion_real
_atom_type_scat_dispersion_imag
_atom_type_scat_source
C C 0.0181 0.0091
;
International Tables for Crystallography
(Vol. C, Tables 4.2.6.8 and 6.1.1.4)
;
H H 0.0000 0.0000
;
International Tables for Crystallography
(Vol. C, Table 6.1.1.4)
;
Cl Cl 0.3639 0.7018
;
International Tables for Crystallography
(Vol. C, Tables 4.2.6.8 and 6.1.1.4)
;

loop_
_geom_angle_atom_site_label_1
_geom_angle_atom_site_label_2
_geom_angle_atom_site_label_3
_geom_angle
_geom_angle_site_symmetry_1
_geom_angle_site_symmetry_3
C2 C1 C6 120.0(2) . .
C2 C1 C7 116.9(2) . .
C6 C1 C7 122.5(2) . .
C1 C2 C3 119.2(2) . .
C1 C2 C26 116.2(2) . .
C3 C2 C26 123.8(2) . .
C4 C3 C2 118.8(2) . .
C4 C3 C27 116.3(2) . .
C2 C3 C27 124.2(2) . .
C3 C4 C5 119.9(2) . .
C3 C4 C46 116.1(2) . .
C5 C4 C46 123.2(2) . .
C6 C5 C4 118.9(2) . .
C6 C5 C47 116.0(2) . .
C4 C5 C47 124.3(2) . .
C5 C6 C1 119.3(2) . .
C5 C6 C66 116.5(2) . .
C1 C6 C66 123.4(2) . .
C16 C7 C8 119.3(2) . .
C16 C7 C1 119.9(2) . .
C8 C7 C1 120.0(2) . .
C9 C8 C7 121.6(3) . .
C9 C8 H8 118(2) . .
C7 C8 H8 120(2) . .
C8 C9 C10 121.3(3) . .
C8 C9 H9 121(2) . .
C10 C9 H9 117(2) . .
C11 C10 C9 121.4(3) . .
C11 C10 C15 119.4(3) . .
C9 C10 C15 119.1(2) . .
C12 C11 C10 121.6(3) . .
C12 C11 H11 120(2) . .
C10 C11 H11 118(2) . .
C11 C12 C13 119.4(3) . .
C11 C12 H12 113(2) . .
C13 C12 H12 128(2) . .
C14 C13 C12 120.4(3) . .
C14 C13 H13 124(2) . .
C12 C13 H13 115(2) . .
C13 C14 C15 121.5(3) . .
C13 C14 H14 119(2) . .
C15 C14 H14 119(2) . .
C14 C15 C10 117.1(2) . .
C14 C15 C16 124.0(2) . .
C10 C15 C16 118.8(2) . .
C7 C16 C15 119.1(2) . .
C7 C16 C17 116.7(2) . .
C15 C16 C17 124.0(2) . .
C26 C17 C18 118.5(2) . .
C26 C17 C16 117.5(2) . .
C18 C17 C16 123.7(2) . .
C23 C18 C19 117.3(3) . .
C23 C18 C17 119.6(2) . .
C19 C18 C17 122.8(2) . .
C20 C19 C18 121.6(3) . .
C20 C19 H19 121(2) . .
C18 C19 H19 117(2) . .
C19 C20 C21 120.3(3) . .
C19 C20 H20 119(2) . .
C21 C20 H20 120(2) . .
C22 C21 C20 120.0(3) . .
C22 C21 H21 124(2) . .
C20 C21 H21 116(2) . .
C21 C22 C23 120.6(3) . .
C21 C22 H22 123(2) . .
C23 C22 H22 116(2) . .
C22 C23 C18 119.9(3) . .
C22 C23 C24 120.8(3) . .
C18 C23 C24 119.1(2) . .
C25 C24 C23 120.7(3) . .
C25 C24 H24 120.1(19) . .
C23 C24 H24 118.6(19) . .
C24 C25 C26 121.7(2) . .
C24 C25 H25 118.8(19) . .
C26 C25 H25 119.4(19) . .
C17 C26 C25 119.4(2) . .
C17 C26 C2 119.6(2) . .
C25 C26 C2 120.0(2) . .
C36 C27 C28 118.8(2) . .
C36 C27 C3 120.1(2) . .
C28 C27 C3 120.1(2) . .
C29 C28 C27 121.9(3) . .
C29 C28 H28 119(2) . .
C27 C28 H28 119(2) . .
C28 C29 C30 120.8(3) . .
C28 C29 H29 117(2) . .
C30 C29 H29 123(2) . .
C35 C30 C31 119.9(3) . .
C35 C30 C29 118.9(3) . .
C31 C30 C29 121.1(3) . .
C32 C31 C30 120.7(3) . .
C32 C31 H31 126(2) . .
C30 C31 H31 114(2) . .
C31 C32 C33 120.1(3) . .
C31 C32 H32 123(2) . .
C33 C32 H32 116(2) . .
C34 C33 C32 119.7(3) . .
C34 C33 H33 122(2) . .
C32 C33 H33 117(2) . .
C33 C34 C35 122.0(3) . .
C33 C34 H34 118(2) . .
C35 C34 H34 120(2) . .
C30 C35 C34 117.1(3) . .
C30 C35 C36 119.8(2) . .
C34 C35 C36 122.8(2) . .
C27 C36 C35 118.9(2) . .
C27 C36 C37 117.3(2) . .
C35 C36 C37 123.6(2) . .
C46 C37 C38 119.3(2) . .
C46 C37 C36 116.4(2) . .
C38 C37 C36 124.1(2) . .
C39 C38 C43 116.8(2) . .
C39 C38 C37 123.9(2) . .
C43 C38 C37 119.0(2) . .
C40 C39 C38 121.3(3) . .
C40 C39 H39 118(2) . .
C38 C39 H39 121(2) . .
C39 C40 C41 120.9(3) . .
C39 C40 H40 121(2) . .
C41 C40 H40 118(2) . .
C42 C41 C40 119.5(3) . .
C42 C41 H41 122(2) . .
C40 C41 H41 118(2) . .
C41 C42 C43 121.0(3) . .
C41 C42 H42 118(2) . .
C43 C42 H42 120(2) . .
C42 C43 C44 120.4(2) . .
C42 C43 C38 120.1(3) . .
C44 C43 C38 119.4(2) . .
C45 C44 C43 121.1(2) . .
C45 C44 H44 120(2) . .
C43 C44 H44 119(2) . .
C44 C45 C46 121.3(3) . .
C44 C45 H45 119(2) . .
C46 C45 H45 119(2) . .
C37 C46 C45 119.0(2) . .
C37 C46 C4 120.6(2) . .
C45 C46 C4 119.4(2) . .
C56 C47 C48 119.6(2) . .
C56 C47 C5 119.9(2) . .
C48 C47 C5 119.6(2) . .
C49 C48 C47 121.3(3) . .
C49 C48 H48 123(2) . .
C47 C48 H48 116(2) . .
C48 C49 C50 120.8(3) . .
C48 C49 H49 117(2) . .
C50 C49 H49 121(2) . .
C55 C50 C49 119.6(3) . .
C55 C50 C51 119.2(3) . .
C49 C50 C51 121.1(3) . .
C52 C51 C50 120.8(4) . .
C52 C51 H51 121(2) . .
C50 C51 H51 117(2) . .
C51 C52 C53 120.4(3) . .
C51 C52 H52 121(3) . .
C53 C52 H52 119(3) . .
C54 C53 C52 120.3(3) . .
C54 C53 H53 122(3) . .
C52 C53 H53 118(3) . .
C53 C54 C55 120.9(3) . .
C53 C54 H54 114(2) . .
C55 C54 H54 124(2) . .
C50 C55 C54 117.7(3) . .
C50 C55 C56 119.4(3) . .
C54 C55 C56 122.6(3) . .
C47 C56 C55 118.5(3) . .
C47 C56 C57 117.4(2) . .
C55 C56 C57 124.0(3) . .
C66 C57 C56 116.9(2) . .
C66 C57 C58 118.2(3) . .
C56 C57 C58 124.7(3) . .
C59 C58 C63 117.5(3) . .
C59 C58 C57 123.1(3) . .
C63 C58 C57 119.3(3) . .
C60 C59 C58 120.7(3) . .
C60 C59 H59 116(2) . .
C58 C59 H59 123(2) . .
C59 C60 C61 121.1(3) . .
C59 C60 H60 117(3) . .
C61 C60 H60 122(3) . .
C62 C61 C60 119.7(3) . .
C62 C61 H61 120(3) . .
C60 C61 H61 120(3) . .
C61 C62 C63 120.7(3) . .
C61 C62 H62 125(2) . .
C63 C62 H62 114(2) . .
C62 C63 C64 120.2(3) . .
C62 C63 C58 119.9(3) . .
C64 C63 C58 119.9(3) . .
C65 C64 C63 120.4(3) . .
C65 C64 H64 119(2) . .
C63 C64 H64 121(2) . .
C64 C65 C66 121.7(3) . .
C64 C65 H65 117.1(19) . .
C66 C65 H65 121.1(19) . .
C57 C66 C65 119.8(3) . .
C57 C66 C6 120.0(2) . .
C65 C66 C6 119.3(2) . .
C68 C67 C68 119.3(3) . 3_665
C68 C67 C69 116.8(3) . .
C68 C67 C69 123.3(3) 3_665 .
C67 C68 C67 119.4(3) . 2_655
C67 C68 C88 116.2(3) . .
C67 C68 C88 123.5(3) 2_655 .
C78 C69 C70 119.4(3) . .
C78 C69 C67 119.5(3) . .
C70 C69 C67 120.3(3) . .
C71 C70 C69 121.8(3) . .
C71 C70 H70 119.1 . .
C69 C70 H70 119.1 . .
C70 C71 C72 120.7(3) . .
C70 C71 H71 121(2) . .
C72 C71 H71 118(2) . .
C77 C72 C71 118.8(3) . .
C77 C72 C73 120.0(3) . .
C71 C72 C73 121.0(3) . .
C74 C73 C72 120.0(4) . .
C74 C73 H73 113(3) . .
C72 C73 H73 127(3) . .
C73 C74 C75 120.9(4) . .
C73 C74 H74 119(2) . .
C75 C74 H74 121(2) . .
C76 C75 C74 119.8(4) . .
C76 C75 H75 120.1 . .
C74 C75 H75 120.1 . .
C75 C76 C77 121.5(4) . .
C75 C76 H76 119.2 . .
C77 C76 H76 119.2 . .
C72 C77 C76 117.2(3) . .
C72 C77 C78 120.0(3) . .
C76 C77 C78 122.5(3) . .
C69 C78 C77 118.3(3) . .
C69 C78 C79 117.6(3) . .
C77 C78 C79 124.0(3) . .
C88 C79 C80 120.7(3) . .
C88 C79 C78 117.0(3) . .
C80 C79 C78 122.1(3) . .
C81 C80 C79 127.2(3) . .
C81 C80 C85 115.5(3) . .
C79 C80 C85 117.1(3) . .
C82 C81 C80 122.9(3) . .
C82 C81 H81 120(2) . .
C80 C81 H81 117(2) . .
C83 C82 C81 121.3(3) . .
C83 C82 H82 123(2) . .
C81 C82 H82 116(2) . .
C82 C83 C84 119.3(3) . .
C82 C83 H83 118(2) . .
C84 C83 H83 123(2) . .
C85 C84 C83 119.6(3) . .
C85 C84 H84 120.2 . .
C83 C84 H84 120.2 . .
C84 C85 C86 119.2(3) . .
C84 C85 C80 121.0(3) . .
C86 C85 C80 119.7(3) . .
C87 C86 C85 121.1(3) . .
C87 C86 H86 120(2) . .
C85 C86 H86 119(2) . .
C86 C87 C88 121.2(3) . .
C86 C87 H87 124(2) . .
C88 C87 H87 115(2) . .
C79 C88 C87 119.4(3) . .
C79 C88 C68 120.2(3) . .
C87 C88 C68 119.5(3) . .
C91 C90 C89 151(2) . .
C93 C92 C91 172(2) . .
C92 C93 C94 97.6(18) . .
C90 C91 C92 122(2) . .
Cl1 C95 Cl2 99.1(14) . .
Cl3 C96 Cl4 92.3(18) . .
C96 Cl4 Cl4 59(2) . 12_655
C96 Cl4 Cl4 153(5) . 11_565
Cl4 Cl4 Cl4 108.7(19) 12_655 11_565
Cl6 C97 Cl5 109.4(15) . .

loop_
_geom_bond_atom_site_label_1
_geom_bond_atom_site_label_2
_geom_bond_distance
_geom_bond_site_symmetry_2
C1 C2 1.395(4) .
C1 C6 1.431(4) .
C1 C7 1.464(4) .
C2 C3 1.439(4) .
C2 C26 1.467(4) .
C3 C4 1.414(4) .
C3 C27 1.458(4) .
C4 C5 1.432(4) .
C4 C46 1.461(3) .
C5 C6 1.400(4) .
C5 C47 1.463(4) .
C6 C66 1.463(4) .
C7 C16 1.402(4) .
C7 C8 1.430(4) .
C8 C9 1.342(4) .
C8 H8 0.97(4) .
C9 C10 1.416(4) .
C9 H9 0.90(4) .
C10 C11 1.409(4) .
C10 C15 1.430(4) .
C11 C12 1.353(4) .
C11 H11 0.88(4) .
C12 C13 1.410(5) .
C12 H12 0.96(4) .
C13 C14 1.374(4) .
C13 H13 0.97(4) .
C14 C15 1.409(4) .
C14 H14 0.92(4) .
C15 C16 1.448(4) .
C16 C17 1.458(4) .
C17 C26 1.407(4) .
C17 C18 1.453(4) .
C18 C23 1.417(4) .
C18 C19 1.417(4) .
C19 C20 1.367(4) .
C19 H19 0.94(4) .
C20 C21 1.407(5) .
C20 H20 0.90(4) .
C21 C22 1.363(5) .
C21 H21 0.92(4) .
C22 C23 1.415(4) .
C22 H22 1.03(4) .
C23 C24 1.424(4) .
C24 C25 1.357(4) .
C24 H24 1.04(4) .
C25 C26 1.424(4) .
C25 H25 1.01(3) .
C27 C36 1.406(4) .
C27 C28 1.430(4) .
C28 C29 1.348(4) .
C28 H28 0.95(4) .
C29 C30 1.422(4) .
C29 H29 0.99(4) .
C30 C35 1.417(4) .
C30 C31 1.417(4) .
C31 C32 1.357(5) .
C31 H31 1.04(4) .
C32 C33 1.419(4) .
C32 H32 0.94(4) .
C33 C34 1.363(4) .
C33 H33 1.01(4) .
C34 C35 1.422(4) .
C34 H34 0.98(4) .
C35 C36 1.443(4) .
C36 C37 1.458(3) .
C37 C46 1.404(4) .
C37 C38 1.445(4) .
C38 C39 1.413(4) .
C38 C43 1.424(4) .
C39 C40 1.377(4) .
C39 H39 0.89(4) .
C40 C41 1.395(4) .
C40 H40 0.96(4) .
C41 C42 1.362(4) .
C41 H41 0.96(4) .
C42 C43 1.410(4) .
C42 H42 0.91(4) .
C43 C44 1.419(4) .
C44 C45 1.347(4) .
C44 H44 0.96(4) .
C45 C46 1.438(4) .
C45 H45 0.91(3) .
C47 C56 1.403(4) .
C47 C48 1.433(4) .
C48 C49 1.355(4) .
C48 H48 0.99(4) .
C49 C50 1.417(5) .
C49 H49 0.94(4) .
C50 C55 1.416(5) .
C50 C51 1.422(4) .
C51 C52 1.353(5) .
C51 H51 1.01(4) .
C52 C53 1.402(6) .
C52 H52 0.99(5) .
C53 C54 1.368(5) .
C53 H53 0.87(4) .
C54 C55 1.426(4) .
C54 H54 1.01(4) .
C55 C56 1.453(4) .
C56 C57 1.453(4) .
C57 C66 1.401(4) .
C57 C58 1.457(4) .
C58 C59 1.420(4) .
C58 C63 1.421(4) .
C59 C60 1.380(5) .
C59 H59 0.97(4) .
C60 C61 1.390(5) .
C60 H60 0.93(4) .
C61 C62 1.374(5) .
C61 H61 0.95(4) .
C62 C63 1.413(4) .
C62 H62 1.05(4) .
C63 C64 1.413(4) .
C64 C65 1.356(4) .
C64 H64 1.02(4) .
C65 C66 1.430(4) .
C65 H65 1.04(4) .
C67 C68 1.401(4) .
C67 C68 1.439(4) 3_665
C67 C69 1.465(4) .
C68 C67 1.439(4) 2_655
C68 C88 1.466(4) .
C69 C78 1.409(4) .
C69 C70 1.415(4) .
C70 C71 1.352(5) .
C70 H70 0.9500 .
C71 C72 1.423(5) .
C71 H71 1.08(4) .
C72 C77 1.410(5) .
C72 C73 1.423(5) .
C73 C74 1.365(6) .
C73 H73 1.02(5) .
C74 C75 1.394(6) .
C74 H74 1.13(5) .
C75 C76 1.376(5) .
C75 H75 0.9500 .
C76 C77 1.426(5) .
C76 H76 0.9500 .
C77 C78 1.445(4) .
C78 C79 1.454(4) .
C79 C88 1.407(4) .
C79 C80 1.436(4) .
C80 C81 1.387(5) .
C80 C85 1.463(4) .
C81 C82 1.383(5) .
C81 H81 1.01(4) .
C82 C83 1.358(5) .
C82 H82 1.04(4) .
C83 C84 1.424(5) .
C83 H83 1.01(4) .
C84 C85 1.385(5) .
C84 H84 0.9500 .
C85 C86 1.420(4) .
C86 C87 1.353(4) .
C86 H86 1.04(4) .
C87 C88 1.429(4) .
C87 H87 1.01(4) .
C89 C90 1.638(16) .
C90 C91 1.580(16) .
C92 C93 1.562(16) .
C92 C91 1.618(17) .
C93 C94 1.590(16) .
C95 Cl1 1.695(19) .
C95 Cl2 1.723(19) .
C96 Cl3 1.78(2) .
C96 Cl4 1.78(2) .
Cl4 Cl4 2.48(4) 12_655
Cl4 Cl4 2.48(4) 11_565
C97 Cl6 1.755(18) .
C97 Cl5 1.777(19) .

loop_
_geom_torsion_atom_site_label_1
_geom_torsion_atom_site_label_2
_geom_torsion_atom_site_label_3
_geom_torsion_atom_site_label_4
_geom_torsion
_geom_torsion_site_symmetry_1
_geom_torsion_site_symmetry_4
C6 C1 C2 C3 16.2(4) . .
C7 C1 C2 C3 -154.6(2) . .
C6 C1 C2 C26 -154.0(2) . .
C7 C1 C2 C26 35.2(3) . .
C1 C2 C3 C4 -15.0(4) . .
C26 C2 C3 C4 154.3(2) . .
C1 C2 C3 C27 154.7(2) . .
C26 C2 C3 C27 -35.9(4) . .
C2 C3 C4 C5 14.8(4) . .
C27 C3 C4 C5 -155.7(2) . .
C2 C3 C4 C46 -155.2(2) . .
C27 C3 C4 C46 34.3(3) . .
C3 C4 C5 C6 -16.0(4) . .
C46 C4 C5 C6 153.3(2) . .
C3 C4 C5 C47 154.0(3) . .
C46 C4 C5 C47 -36.7(4) . .
C4 C5 C6 C1 16.9(4) . .
C47 C5 C6 C1 -153.9(2) . .
C4 C5 C6 C66 -153.6(2) . .
C47 C5 C6 C66 35.6(3) . .
C2 C1 C6 C5 -17.3(4) . .
C7 C1 C6 C5 153.0(3) . .
C2 C1 C6 C66 152.5(3) . .
C7 C1 C6 C66 -37.2(4) . .
C2 C1 C7 C16 -19.6(4) . .
C6 C1 C7 C16 169.8(3) . .
C2 C1 C7 C8 150.2(3) . .
C6 C1 C7 C8 -20.4(4) . .
C16 C7 C8 C9 -0.5(4) . .
C1 C7 C8 C9 -170.4(3) . .
C7 C8 C9 C10 5.0(4) . .
C8 C9 C10 C11 175.9(3) . .
C8 C9 C10 C15 -1.5(4) . .
C9 C10 C11 C12 -172.5(3) . .
C15 C10 C11 C12 4.9(4) . .
C10 C11 C12 C13 1.6(5) . .
C11 C12 C13 C14 -4.8(5) . .
C12 C13 C14 C15 1.5(5) . .
C13 C14 C15 C10 4.8(4) . .
C13 C14 C15 C16 -179.6(3) . .
C11 C10 C15 C14 -7.9(4) . .
C9 C10 C15 C14 169.5(3) . .
C11 C10 C15 C16 176.3(2) . .
C9 C10 C15 C16 -6.3(4) . .
C8 C7 C16 C15 -7.3(4) . .
C1 C7 C16 C15 162.5(2) . .
C8 C7 C16 C17 176.4(2) . .
C1 C7 C16 C17 -13.7(4) . .
C14 C15 C16 C7 -164.8(3) . .
C10 C15 C16 C7 10.6(4) . .
C14 C15 C16 C17 11.1(4) . .
C10 C15 C16 C17 -173.4(2) . .
C7 C16 C17 C26 30.8(3) . .
C15 C16 C17 C26 -145.3(3) . .
C7 C16 C17 C18 -143.5(3) . .
C15 C16 C17 C18 40.4(4) . .
C26 C17 C18 C23 11.3(4) . .
C16 C17 C18 C23 -174.4(2) . .
C26 C17 C18 C19 -162.9(3) . .
C16 C17 C18 C19 11.4(4) . .
C23 C18 C19 C20 4.8(4) . .
C17 C18 C19 C20 179.1(3) . .
C18 C19 C20 C21 0.2(5) . .
C19 C20 C21 C22 -3.6(5) . .
C20 C21 C22 C23 1.8(5) . .
C21 C22 C23 C18 3.3(5) . .
C21 C22 C23 C24 -172.3(3) . .
C19 C18 C23 C22 -6.5(4) . .
C17 C18 C23 C22 179.0(3) . .
C19 C18 C23 C24 169.2(3) . .
C17 C18 C23 C24 -5.3(4) . .
C22 C23 C24 C25 172.6(3) . .
C18 C23 C24 C25 -3.1(4) . .
C23 C24 C25 C26 5.5(4) . .
C18 C17 C26 C25 -9.1(4) . .
C16 C17 C26 C25 176.3(2) . .
C18 C17 C26 C2 159.6(2) . .
C16 C17 C26 C2 -15.0(4) . .
C24 C25 C26 C17 0.8(4) . .
C24 C25 C26 C2 -167.9(3) . .
C1 C2 C26 C17 -18.2(4) . .
C3 C2 C26 C17 172.1(2) . .
C1 C2 C26 C25 150.4(3) . .
C3 C2 C26 C25 -19.3(4) . .
C4 C3 C27 C36 -18.3(4) . .
C2 C3 C27 C36 171.7(2) . .
C4 C3 C27 C28 150.6(2) . .
C2 C3 C27 C28 -19.4(4) . .
C36 C27 C28 C29 0.6(4) . .
C3 C27 C28 C29 -168.5(3) . .
C27 C28 C29 C30 5.0(4) . .
C28 C29 C30 C35 -2.6(4) . .
C28 C29 C30 C31 173.5(3) . .
C35 C30 C31 C32 2.8(5) . .
C29 C30 C31 C32 -173.2(3) . .
C30 C31 C32 C33 3.1(5) . .
C31 C32 C33 C34 -4.3(5) . .
C32 C33 C34 C35 -0.6(5) . .
C31 C30 C35 C34 -7.4(4) . .
C29 C30 C35 C34 168.8(3) . .
C31 C30 C35 C36 178.7(3) . .
C29 C30 C35 C36 -5.1(4) . .
C33 C34 C35 C30 6.3(5) . .
C33 C34 C35 C36 -180.0(3) . .
C28 C27 C36 C35 -8.2(4) . .
C3 C27 C36 C35 160.8(2) . .
C28 C27 C36 C37 176.0(2) . .
C3 C27 C36 C37 -14.9(4) . .
C30 C35 C36 C27 10.5(4) . .
C34 C35 C36 C27 -163.1(3) . .
C30 C35 C36 C37 -174.0(3) . .
C34 C35 C36 C37 12.4(4) . .
C27 C36 C37 C46 31.4(3) . .
C35 C36 C37 C46 -144.2(3) . .
C27 C36 C37 C38 -143.5(3) . .
C35 C36 C37 C38 40.9(4) . .
C46 C37 C38 C39 -164.7(3) . .
C36 C37 C38 C39 10.0(4) . .
C46 C37 C38 C43 9.4(4) . .
C36 C37 C38 C43 -175.8(2) . .
C43 C38 C39 C40 5.4(4) . .
C37 C38 C39 C40 179.6(3) . .
C38 C39 C40 C41 -1.1(5) . .
C39 C40 C41 C42 -2.8(5) . .
C40 C41 C42 C43 2.3(5) . .
C41 C42 C43 C44 -175.0(3) . .
C41 C42 C43 C38 2.1(4) . .
C39 C38 C43 C42 -5.8(4) . .
C37 C38 C43 C42 179.6(2) . .
C39 C38 C43 C44 171.3(3) . .
C37 C38 C43 C44 -3.2(4) . .
C42 C43 C44 C45 173.6(3) . .
C38 C43 C44 C45 -3.5(4) . .
C43 C44 C45 C46 4.0(4) . .
C38 C37 C46 C45 -9.0(4) . .
C36 C37 C46 C45 175.9(2) . .
C38 C37 C46 C4 160.1(2) . .
C36 C37 C46 C4 -15.0(4) . .
C44 C45 C46 C37 2.3(4) . .
C44 C45 C46 C4 -166.9(3) . .
C3 C4 C46 C37 -18.0(4) . .
C5 C4 C46 C37 172.4(2) . .
C3 C4 C46 C45 151.1(2) . .
C5 C4 C46 C45 -18.6(4) . .
C6 C5 C47 C56 -19.1(4) . .
C4 C5 C47 C56 170.7(3) . .
C6 C5 C47 C48 149.9(3) . .
C4 C5 C47 C48 -20.3(4) . .
C56 C47 C48 C49 -0.6(4) . .
C5 C47 C48 C49 -169.7(3) . .
C47 C48 C49 C50 6.0(5) . .
C48 C49 C50 C55 -2.7(5) . .
C48 C49 C50 C51 174.0(3) . .
C55 C50 C51 C52 5.2(5) . .
C49 C50 C51 C52 -171.6(3) . .
C50 C51 C52 C53 1.1(6) . .
C51 C52 C53 C54 -3.9(6) . .
C52 C53 C54 C55 0.2(5) . .
C49 C50 C55 C54 168.3(3) . .
C51 C50 C55 C54 -8.6(4) . .
C49 C50 C55 C56 -5.6(4) . .
C51 C50 C55 C56 177.6(3) . .
C53 C54 C55 C50 6.0(5) . .
C53 C54 C55 C56 179.6(3) . .
C48 C47 C56 C55 -7.6(4) . .
C5 C47 C56 C55 161.4(2) . .
C48 C47 C56 C57 176.7(2) . .
C5 C47 C56 C57 -14.3(4) . .
C50 C55 C56 C47 10.6(4) . .
C54 C55 C56 C47 -162.9(3) . .
C50 C55 C56 C57 -174.0(3) . .
C54 C55 C56 C57 12.5(4) . .
C47 C56 C57 C66 30.5(4) . .
C55 C56 C57 C66 -144.9(3) . .
C47 C56 C57 C58 -145.0(3) . .
C55 C56 C57 C58 39.6(4) . .
C66 C57 C58 C59 -165.0(3) . .
C56 C57 C58 C59 10.5(4) . .
C66 C57 C58 C63 10.2(4) . .
C56 C57 C58 C63 -174.3(3) . .
C63 C58 C59 C60 5.5(4) . .
C57 C58 C59 C60 -179.2(3) . .
C58 C59 C60 C61 0.3(5) . .
C59 C60 C61 C62 -3.5(5) . .
C60 C61 C62 C63 0.8(5) . .
C61 C62 C63 C64 -172.3(3) . .
C61 C62 C63 C58 5.1(5) . .
C59 C58 C63 C62 -8.1(4) . .
C57 C58 C63 C62 176.4(3) . .
C59 C58 C63 C64 169.4(3) . .
C57 C58 C63 C64 -6.1(4) . .
C62 C63 C64 C65 176.2(3) . .
C58 C63 C64 C65 -1.3(4) . .
C63 C64 C65 C66 4.6(4) . .
C56 C57 C66 C65 177.1(2) . .
C58 C57 C66 C65 -7.1(4) . .
C56 C57 C66 C6 -13.8(4) . .
C58 C57 C66 C6 162.0(2) . .
C64 C65 C66 C57 -0.2(4) . .
C64 C65 C66 C6 -169.4(3) . .
C5 C6 C66 C57 -19.6(4) . .
C1 C6 C66 C57 170.3(3) . .
C5 C6 C66 C65 149.6(3) . .
C1 C6 C66 C65 -20.5(4) . .
C68 C67 C68 C67 -16.1(6) 3_665 2_655
C69 C67 C68 C67 155.8(2) . 2_655
C68 C67 C68 C88 153.4(2) 3_665 .
C69 C67 C68 C88 -34.8(4) . .
C68 C67 C69 C78 19.1(4) . .
C68 C67 C69 C78 -169.4(3) 3_665 .
C68 C67 C69 C70 -150.5(3) . .
C68 C67 C69 C70 21.0(4) 3_665 .
C78 C69 C70 C71 1.3(5) . .
C67 C69 C70 C71 170.9(3) . .
C69 C70 C71 C72 -6.4(5) . .
C70 C71 C72 C77 2.1(5) . .
C70 C71 C72 C73 -172.5(4) . .
C77 C72 C73 C74 -3.8(6) . .
C71 C72 C73 C74 170.8(4) . .
C72 C73 C74 C75 -2.3(7) . .
C73 C74 C75 C76 4.3(7) . .
C74 C75 C76 C77 -0.3(6) . .
C71 C72 C77 C76 -167.2(3) . .
C73 C72 C77 C76 7.4(5) . .
C71 C72 C77 C78 6.9(5) . .
C73 C72 C77 C78 -178.4(3) . .
C75 C76 C77 C72 -5.5(6) . .
C75 C76 C77 C78 -179.5(4) . .
C70 C69 C78 C77 7.6(4) . .
C67 C69 C78 C77 -162.1(3) . .
C70 C69 C78 C79 -176.5(3) . .
C67 C69 C78 C79 13.8(4) . .
C72 C77 C78 C69 -11.7(5) . .
C76 C77 C78 C69 162.1(3) . .
C72 C77 C78 C79 172.7(3) . .
C76 C77 C78 C79 -13.4(5) . .
C69 C78 C79 C88 -30.1(4) . .
C77 C78 C79 C88 145.5(3) . .
C69 C78 C79 C80 144.4(3) . .
C77 C78 C79 C80 -40.0(4) . .
C88 C79 C80 C81 165.2(3) . .
C78 C79 C80 C81 -9.2(5) . .
C88 C79 C80 C85 -9.6(4) . .
C78 C79 C80 C85 176.0(3) . .
C79 C80 C81 C82 179.9(3) . .
C85 C80 C81 C82 -5.2(5) . .
C80 C81 C82 C83 -0.1(6) . .
C81 C82 C83 C84 5.0(6) . .
C82 C83 C84 C85 -4.3(5) . .
C83 C84 C85 C86 175.9(3) . .
C83 C84 C85 C80 -1.2(5) . .
C81 C80 C85 C84 5.8(4) . .
C79 C80 C85 C84 -178.8(3) . .
C81 C80 C85 C86 -171.3(3) . .
C79 C80 C85 C86 4.1(4) . .
C84 C85 C86 C87 -174.5(3) . .
C80 C85 C86 C87 2.6(5) . .
C85 C86 C87 C88 -4.0(5) . .
C80 C79 C88 C87 8.5(4) . .
C78 C79 C88 C87 -176.8(3) . .
C80 C79 C88 C68 -160.5(3) . .
C78 C79 C88 C68 14.1(4) . .
C86 C87 C88 C79 -1.6(5) . .
C86 C87 C88 C68 167.6(3) . .
C67 C68 C88 C79 18.5(4) . .
C67 C68 C88 C79 -172.5(3) 2_655 .
C67 C68 C88 C87 -150.6(3) . .
C67 C68 C88 C87 18.4(4) 2_655 .
C89 C90 C91 C92 168(3) . .
Cl3 C96 Cl4 Cl4 158(6) . 12_655
Cl3 C96 Cl4 Cl4 87(6) . 11_565
